data_7051865
loop_
_publ_author_name
'Stasch, Andreas'
'Forsyth, Craig M.'
'Jones, Cameron'
'Junk, Peter C.'

_publ_section_title
;
 Thermally stable lead(ii) amidinates and guanidinates
;
_journal_issue 5
_journal_name_full 'New Journal of Chemistry'
_journal_page_first 829
_journal_paper_doi 10.1039/b718537e
_journal_volume 32
_journal_year 2008
_chemical_formula_moiety 'C50 H70 N4 Pb'
_chemical_formula_sum 'C50 H70 N4 Pb'
_chemical_formula_weight 934.29
_chemical_name_systematic
;
?
;
_space_group_IT_number 14
_symmetry_cell_setting monoclinic
_symmetry_space_group_name_Hall '-P 2ybc'
_symmetry_space_group_name_H-M 'P 1 21/c 1'
_atom_sites_solution_hydrogens geom
_atom_sites_solution_primary direct
_atom_sites_solution_secondary difmap
_audit_creation_method SHELXL-97
_cell_angle_alpha 90.00
_cell_angle_beta 110.0900(10)
_cell_angle_gamma 90.00
_cell_formula_units_Z 4
_cell_length_a 14.9163(3)
_cell_length_b 16.1789(3)
_cell_length_c 20.8178(5)
_cell_measurement_temperature 123(2)
_cell_volume 4718.26(17)
_computing_cell_refinement 'Denzo SMN (Otwinoski and Minor, 1997)'
_computing_data_collection 'Collect (Nonius BV, 1997-2000)'
_computing_data_reduction 'Denzo SMN (Otwinoski and Minor, 1997)'
_computing_molecular_graphics 'X-Seed (Barbour, 2001)'
_computing_publication_material 'CIFTAB (Sheldrick, 1997)'
_computing_structure_refinement 'SHELXL-97 (Sheldrick, 1997)'
_computing_structure_solution 'SHELXS-97 (Sheldrick, 1990)'
_diffrn_ambient_temperature 123(2)
_diffrn_measured_fraction_theta_full 0.997
_diffrn_measured_fraction_theta_max 0.997
_diffrn_measurement_device_type 'Enraf Nonius KAPPA CCD'
_diffrn_measurement_method 'phi and omega scans'
_diffrn_radiation_monochromator graphite
_diffrn_radiation_source 'fine-focus sealed tube'
_diffrn_radiation_type MoK\a
_diffrn_radiation_wavelength 0.71073
_diffrn_reflns_av_R_equivalents 0.0723
_diffrn_reflns_av_sigmaI/netI 0.0893
_diffrn_reflns_limit_h_max 13
_diffrn_reflns_limit_h_min -17
_diffrn_reflns_limit_k_max 19
_diffrn_reflns_limit_k_min -16
_diffrn_reflns_limit_l_max 24
_diffrn_reflns_limit_l_min -22
_diffrn_reflns_number 25834
_diffrn_reflns_theta_full 25.00
_diffrn_reflns_theta_max 25.00
_diffrn_reflns_theta_min 1.45
_diffrn_standards_number 0
_exptl_absorpt_coefficient_mu 3.611
_exptl_absorpt_correction_T_max 0.69
_exptl_absorpt_correction_T_min 0.41
_exptl_absorpt_correction_type multi-scan
_exptl_absorpt_process_details 'SORTAV (Blessing, 1997)'
_exptl_crystal_colour yellow
_exptl_crystal_density_diffrn 1.315
_exptl_crystal_density_method 'not measured'
_exptl_crystal_description prism
_exptl_crystal_F_000 1920
_exptl_crystal_size_max 0.25
_exptl_crystal_size_mid 0.20
_exptl_crystal_size_min 0.10
_refine_diff_density_max 3.334
_refine_diff_density_min -1.512
_refine_diff_density_rms 0.176
_refine_ls_extinction_method none
_refine_ls_goodness_of_fit_ref 1.053
_refine_ls_hydrogen_treatment constr
_refine_ls_matrix_type full
_refine_ls_number_parameters 502
_refine_ls_number_reflns 8289
_refine_ls_number_restraints 24
_refine_ls_restrained_S_all 1.056
_refine_ls_R_factor_all 0.0959
_refine_ls_R_factor_gt 0.0576
_refine_ls_shift/su_max 0.001
_refine_ls_shift/su_mean 0.000
_refine_ls_structure_factor_coef Fsqd
_refine_ls_weighting_details 'calc w=1/[\s^2^(Fo^2^)+(0.0780P)^2^+2.9509P] where P=(Fo^2^+2Fc^2^)/3'
_refine_ls_weighting_scheme calc
_refine_ls_wR_factor_gt 0.1298
_refine_ls_wR_factor_ref 0.1455
_reflns_number_gt 5824
_reflns_number_total 8289
_reflns_threshold_expression >2sigma(I)
_cod_data_source_file b718537e.txt
_cod_data_source_block pbfisoab
_cod_original_sg_symbol_H-M 'P 21/c'
_cod_database_code 7051865

loop_
_symmetry_equiv_pos_as_xyz
'x, y, z'
'-x, y+1/2, -z+1/2'
'-x, -y, -z'
'x, -y-1/2, z-1/2'

loop_
_atom_site_label
_atom_site_type_symbol
_atom_site_fract_x
_atom_site_fract_y
_atom_site_fract_z
_atom_site_U_iso_or_equiv
_atom_site_adp_type
_atom_site_occupancy
_atom_site_symmetry_multiplicity
_atom_site_calc_flag
_atom_site_refinement_flags
_atom_site_disorder_assembly
_atom_site_disorder_group
Pb1 Pb 0.25564(2) 0.723746(17) 0.059013(14) 0.02487(13) Uani 1 1 d . . .
N1 N 0.0948(5) 0.7043(3) 0.0650(3) 0.0244(15) Uani 1 1 d . . .
N2 N 0.2121(5) 0.6161(3) 0.1168(3) 0.0240(15) Uani 1 1 d . . .
N3 N 0.4095(4) 0.7436(4) 0.1521(3) 0.0221(14) Uani 1 1 d . . .
N4 N 0.2867(4) 0.8286(4) 0.1426(3) 0.0251(15) Uani 1 1 d . . .
C1 C 0.1212(6) 0.6338(5) 0.0952(4) 0.0255(18) Uani 1 1 d . . .
H1 H 0.0759 0.5962 0.1013 0.031 Uiso 1 1 calc R . .
C2 C -0.0043(6) 0.7247(4) 0.0328(4) 0.0271(19) Uani 1 1 d . A .
C3 C -0.0541(6) 0.7607(5) 0.0709(5) 0.035(2) Uani 1 1 d . . .
C4 C -0.1506(6) 0.7827(6) 0.0387(5) 0.049(3) Uani 1 1 d . . .
H4 H -0.1857 0.8056 0.0648 0.059 Uiso 1 1 calc R . .
C5 C -0.1938(8) 0.7712(6) -0.0302(6) 0.056(3) Uani 1 1 d . . .
H5 H -0.2590 0.7857 -0.0518 0.067 Uiso 1 1 calc R . .
C6 C -0.1426(7) 0.7386(6) -0.0682(5) 0.047(3) Uani 1 1 d . A .
H6 H -0.1731 0.7325 -0.1161 0.056 Uiso 1 1 calc R . .
C7 C -0.0488(6) 0.7147(5) -0.0389(4) 0.034(2) Uani 1 1 d . . .
C8 C -0.0079(6) 0.7752(5) 0.1482(4) 0.034(2) Uani 1 1 d . . .
H8 H 0.0627 0.7693 0.1600 0.041 Uiso 1 1 calc R . .
C9 C -0.0267(8) 0.8612(6) 0.1683(5) 0.058(3) Uani 1 1 d . . .
H9A H -0.0950 0.8677 0.1601 0.087 Uiso 1 1 calc R . .
H9B H -0.0066 0.9017 0.1409 0.087 Uiso 1 1 calc R . .
H9C H 0.0094 0.8700 0.2169 0.087 Uiso 1 1 calc R . .
C10 C -0.0392(10) 0.7102(7) 0.1863(6) 0.078(4) Uani 1 1 d . . .
H10A H -0.0007 0.7136 0.2350 0.117 Uiso 1 1 calc R . .
H10B H -0.0308 0.6557 0.1687 0.117 Uiso 1 1 calc R . .
H10C H -0.1066 0.7185 0.1804 0.117 Uiso 1 1 calc R . .
C11 C 0.0067(7) 0.6789(6) -0.0794(4) 0.049(3) Uani 0.75 1 d P A 1
H11 H 0.0758 0.6926 -0.0571 0.058 Uiso 0.75 1 calc PR A 1
C12 C -0.0271(12) 0.7078(10) -0.1527(7) 0.069(4) Uani 0.75 1 d PU A 1
H12A H 0.0124 0.6826 -0.1766 0.104 Uiso 0.75 1 calc PR A 1
H12B H -0.0219 0.7681 -0.1540 0.104 Uiso 0.75 1 calc PR A 1
H12C H -0.0939 0.6915 -0.1753 0.104 Uiso 0.75 1 calc PR A 1
C12' C 0.052(4) 0.761(3) -0.111(2) 0.069(4) Uani 0.25 1 d PU A 2
H12D H 0.0899 0.7404 -0.1378 0.104 Uiso 0.25 1 calc PR A 2
H12E H 0.0933 0.7942 -0.0725 0.104 Uiso 0.25 1 calc PR A 2
H12F H -0.0002 0.7953 -0.1397 0.104 Uiso 0.25 1 calc PR A 2
C13 C -0.0071(12) 0.5815(8) -0.0813(8) 0.068(4) Uani 0.75 1 d PU A 1
H13A H 0.0291 0.5564 -0.1076 0.102 Uiso 0.75 1 calc PR A 1
H13B H -0.0750 0.5682 -0.1029 0.102 Uiso 0.75 1 calc PR A 1
H13C H 0.0160 0.5598 -0.0345 0.102 Uiso 0.75 1 calc PR A 1
C13' C -0.041(3) 0.623(3) -0.140(2) 0.068(4) Uani 0.25 1 d PU A 2
H13D H 0.0062 0.6050 -0.1603 0.102 Uiso 0.25 1 calc PR A 2
H13E H -0.0928 0.6524 -0.1741 0.102 Uiso 0.25 1 calc PR A 2
H13F H -0.0669 0.5739 -0.1244 0.102 Uiso 0.25 1 calc PR A 2
C14 C 0.2498(5) 0.5392(4) 0.1493(4) 0.0258(19) Uani 1 1 d . . .
C15 C 0.2474(6) 0.5197(4) 0.2146(4) 0.0277(19) Uani 1 1 d . . .
C16 C 0.2824(6) 0.4431(5) 0.2421(5) 0.037(2) Uani 1 1 d . . .
H16 H 0.2778 0.4276 0.2849 0.044 Uiso 1 1 calc R . .
C17 C 0.3232(6) 0.3893(5) 0.2094(5) 0.042(2) Uani 1 1 d . . .
H17 H 0.3483 0.3381 0.2302 0.050 Uiso 1 1 calc R . .
C18 C 0.3278(6) 0.4094(5) 0.1462(5) 0.039(2) Uani 1 1 d . . .
H18 H 0.3568 0.3722 0.1239 0.047 Uiso 1 1 calc R . .
C19 C 0.2906(6) 0.4829(5) 0.1152(4) 0.032(2) Uani 1 1 d . . .
C20 C 0.2052(6) 0.5776(5) 0.2544(4) 0.036(2) Uani 1 1 d . . .
H20 H 0.1848 0.6293 0.2269 0.043 Uiso 1 1 calc R . .
C21 C 0.2804(7) 0.6015(6) 0.3237(5) 0.048(3) Uani 1 1 d . . .
H21A H 0.3052 0.5514 0.3503 0.072 Uiso 1 1 calc R . .
H21B H 0.2510 0.6371 0.3490 0.072 Uiso 1 1 calc R . .
H21C H 0.3330 0.6313 0.3158 0.072 Uiso 1 1 calc R . .
C22 C 0.1186(7) 0.5413(6) 0.2654(5) 0.056(3) Uani 1 1 d . . .
H22A H 0.0703 0.5280 0.2211 0.084 Uiso 1 1 calc R . .
H22B H 0.0924 0.5814 0.2895 0.084 Uiso 1 1 calc R . .
H22C H 0.1369 0.4908 0.2929 0.084 Uiso 1 1 calc R . .
C23 C 0.2935(7) 0.5048(5) 0.0439(4) 0.040(2) Uani 1 1 d . . .
H23 H 0.2502 0.5529 0.0255 0.048 Uiso 1 1 calc R . .
C24 C 0.3929(10) 0.5288(10) 0.0486(7) 0.101(5) Uani 1 1 d . . .
H24A H 0.4210 0.5644 0.0886 0.151 Uiso 1 1 calc R . .
H24B H 0.3905 0.5586 0.0071 0.151 Uiso 1 1 calc R . .
H24C H 0.4319 0.4789 0.0534 0.151 Uiso 1 1 calc R . .
C25 C 0.2614(13) 0.4340(9) -0.0060(6) 0.124(6) Uani 1 1 d . . .
H25A H 0.3130 0.3934 0.0030 0.185 Uiso 1 1 calc R . .
H25B H 0.2451 0.4549 -0.0528 0.185 Uiso 1 1 calc R . .
H25C H 0.2052 0.4077 -0.0007 0.185 Uiso 1 1 calc R . .
C26 C 0.3782(6) 0.8129(4) 0.1684(4) 0.0235(18) Uani 1 1 d . . .
H26 H 0.4208 0.8510 0.1984 0.028 Uiso 1 1 calc R . .
C27 C 0.5066(6) 0.7263(4) 0.1667(4) 0.0240(18) Uani 1 1 d . . .
C28 C 0.5567(6) 0.7579(5) 0.1247(4) 0.034(2) Uani 1 1 d . . .
C29 C 0.6508(7) 0.7364(6) 0.1400(6) 0.056(3) Uani 1 1 d . . .
H29 H 0.6848 0.7572 0.1123 0.067 Uiso 1 1 calc R . .
C30 C 0.6979(7) 0.6850(7) 0.1949(6) 0.064(3) Uani 1 1 d . . .
H30 H 0.7632 0.6710 0.2049 0.077 Uiso 1 1 calc R . .
C31 C 0.6488(6) 0.6555(6) 0.2336(5) 0.047(3) Uani 1 1 d . . .
H31 H 0.6813 0.6201 0.2707 0.057 Uiso 1 1 calc R . .
C32 C 0.5547(6) 0.6734(5) 0.2226(4) 0.0289(19) Uani 1 1 d . . .
C33 C 0.5044(7) 0.8093(5) 0.0621(4) 0.040(2) Uani 1 1 d . . .
H33 H 0.4428 0.8278 0.0665 0.048 Uiso 1 1 calc R . .
C34 C 0.5593(8) 0.8861(6) 0.0558(6) 0.072(4) Uani 1 1 d . . .
H34A H 0.5742 0.9191 0.0977 0.108 Uiso 1 1 calc R . .
H34B H 0.5203 0.9190 0.0166 0.108 Uiso 1 1 calc R . .
H34C H 0.6187 0.8698 0.0490 0.108 Uiso 1 1 calc R . .
C35 C 0.4806(10) 0.7562(8) -0.0015(6) 0.079(4) Uani 1 1 d . . .
H35A H 0.4451 0.7892 -0.0417 0.118 Uiso 1 1 calc R . .
H35B H 0.4414 0.7091 0.0025 0.118 Uiso 1 1 calc R . .
H35C H 0.5397 0.7359 -0.0065 0.118 Uiso 1 1 calc R . .
C36 C 0.5031(6) 0.6399(5) 0.2682(4) 0.0286(19) Uani 1 1 d . . .
H36 H 0.4329 0.6472 0.2440 0.034 Uiso 1 1 calc R . .
C37 C 0.5317(8) 0.6902(7) 0.3332(5) 0.064(3) Uani 1 1 d . . .
H37A H 0.6004 0.6842 0.3575 0.096 Uiso 1 1 calc R . .
H37B H 0.4967 0.6705 0.3624 0.096 Uiso 1 1 calc R . .
H37C H 0.5165 0.7485 0.3220 0.096 Uiso 1 1 calc R . .
C38 C 0.5226(7) 0.5484(5) 0.2845(5) 0.051(3) Uani 1 1 d . . .
H38A H 0.5910 0.5402 0.3089 0.076 Uiso 1 1 calc R . .
H38B H 0.5028 0.5166 0.2419 0.076 Uiso 1 1 calc R . .
H38C H 0.4866 0.5297 0.3133 0.076 Uiso 1 1 calc R . .
C39 C 0.2414(5) 0.8994(4) 0.1570(4) 0.0270(19) Uani 1 1 d . . .
C40 C 0.1981(6) 0.9552(5) 0.1030(5) 0.033(2) Uani 1 1 d . . .
C41 C 0.1502(6) 1.0228(5) 0.1169(5) 0.044(3) Uani 1 1 d . . .
H41 H 0.1194 1.0608 0.0814 0.053 Uiso 1 1 calc R . .
C42 C 0.1468(6) 1.0356(5) 0.1814(6) 0.045(3) Uani 1 1 d . . .
H42 H 0.1132 1.0819 0.1896 0.054 Uiso 1 1 calc R . .
C43 C 0.1907(6) 0.9828(5) 0.2333(5) 0.040(2) Uani 1 1 d . . .
H43 H 0.1884 0.9935 0.2776 0.048 Uiso 1 1 calc R . .
C44 C 0.2384(6) 0.9141(5) 0.2232(5) 0.032(2) Uani 1 1 d . . .
C45 C 0.2048(7) 0.9417(5) 0.0331(5) 0.046(3) Uani 1 1 d . . .
H45 H 0.2311 0.8848 0.0333 0.055 Uiso 1 1 calc R . .
C46 C 0.2708(11) 0.9986(9) 0.0169(8) 0.106(5) Uani 1 1 d U . .
H46A H 0.3345 0.9934 0.0516 0.159 Uiso 1 1 calc R . .
H46B H 0.2480 1.0554 0.0163 0.159 Uiso 1 1 calc R . .
H46C H 0.2740 0.9848 -0.0281 0.159 Uiso 1 1 calc R . .
C47 C 0.1095(11) 0.9428(11) -0.0217(8) 0.131(6) Uani 1 1 d U . .
H47A H 0.0666 0.9045 -0.0099 0.196 Uiso 1 1 calc R . .
H47B H 0.1159 0.9259 -0.0651 0.196 Uiso 1 1 calc R . .
H47C H 0.0830 0.9988 -0.0263 0.196 Uiso 1 1 calc R . .
C48 C 0.2877(7) 0.8571(5) 0.2838(4) 0.038(2) Uani 1 1 d . . .
H48 H 0.3087 0.8065 0.2652 0.046 Uiso 1 1 calc R . .
C49 C 0.3776(7) 0.8980(6) 0.3337(5) 0.054(3) Uani 1 1 d . . .
H49A H 0.4226 0.9099 0.3100 0.081 Uiso 1 1 calc R . .
H49B H 0.4076 0.8606 0.3721 0.081 Uiso 1 1 calc R . .
H49C H 0.3600 0.9497 0.3510 0.081 Uiso 1 1 calc R . .
C50 C 0.2195(8) 0.8291(7) 0.3206(5) 0.064(3) Uani 1 1 d . . .
H50A H 0.1975 0.8774 0.3394 0.096 Uiso 1 1 calc R . .
H50B H 0.2530 0.7911 0.3578 0.096 Uiso 1 1 calc R . .
H50C H 0.1645 0.8008 0.2880 0.096 Uiso 1 1 calc R . .
C11' C 0.0067(7) 0.6789(6) -0.0794(4) 0.049(3) Uani 0.25 1 d P A 2
H11' H 0.0618 0.6480 -0.0470 0.058 Uiso 0.25 1 calc PR A 2

loop_
_atom_site_aniso_label
_atom_site_aniso_U_11
_atom_site_aniso_U_22
_atom_site_aniso_U_33
_atom_site_aniso_U_23
_atom_site_aniso_U_13
_atom_site_aniso_U_12
Pb1 0.0255(2) 0.02958(19) 0.01743(18) 0.00000(13) 0.00462(13) -0.00265(15)
N1 0.027(4) 0.022(3) 0.025(4) -0.003(3) 0.011(3) -0.003(3)
N2 0.026(4) 0.019(3) 0.028(4) 0.003(3) 0.011(3) -0.003(3)
N3 0.019(4) 0.028(3) 0.015(3) -0.002(3) 0.000(3) -0.001(3)
N4 0.013(4) 0.029(3) 0.026(4) -0.001(3) -0.003(3) 0.002(3)
C1 0.030(5) 0.027(4) 0.018(4) 0.001(3) 0.006(4) -0.004(4)
C2 0.024(4) 0.024(4) 0.026(4) 0.005(3) -0.001(4) -0.002(4)
C3 0.024(5) 0.036(5) 0.040(5) -0.002(4) 0.004(4) -0.003(4)
C4 0.023(5) 0.069(7) 0.047(6) -0.005(5) 0.002(5) 0.007(5)
C5 0.036(6) 0.056(7) 0.063(8) 0.000(5) 0.001(6) 0.008(5)
C6 0.040(6) 0.059(6) 0.026(5) -0.005(4) -0.009(5) -0.003(5)
C7 0.037(5) 0.033(4) 0.024(5) -0.001(4) 0.000(4) -0.008(4)
C8 0.019(4) 0.049(5) 0.034(5) -0.002(4) 0.009(4) 0.008(4)
C9 0.062(7) 0.050(6) 0.050(7) -0.009(5) 0.005(6) 0.006(5)
C10 0.116(12) 0.069(8) 0.047(7) 0.009(6) 0.025(8) -0.008(7)
C11 0.051(6) 0.065(6) 0.023(5) -0.015(5) 0.004(5) 0.000(5)
C12 0.069(11) 0.112(13) 0.036(8) 0.006(7) 0.029(8) 0.022(9)
C12' 0.069(11) 0.112(13) 0.036(8) 0.006(7) 0.029(8) 0.022(9)
C13 0.086(11) 0.064(9) 0.049(9) -0.024(7) 0.015(9) 0.003(8)
C13' 0.086(11) 0.064(9) 0.049(9) -0.024(7) 0.015(9) 0.003(8)
C14 0.020(4) 0.024(4) 0.028(5) 0.004(3) 0.002(4) -0.003(4)
C15 0.024(5) 0.025(4) 0.027(5) 0.001(3) 0.000(4) -0.011(4)
C16 0.036(5) 0.032(5) 0.037(5) 0.004(4) 0.004(4) -0.005(4)
C17 0.040(6) 0.027(5) 0.043(6) 0.007(4) -0.006(5) 0.001(4)
C18 0.037(6) 0.032(5) 0.036(5) -0.002(4) -0.003(4) 0.009(4)
C19 0.031(5) 0.025(4) 0.034(5) -0.001(4) 0.003(4) -0.001(4)
C20 0.040(6) 0.043(5) 0.028(5) 0.011(4) 0.017(4) 0.000(4)
C21 0.051(6) 0.047(5) 0.044(6) -0.012(4) 0.013(5) -0.003(5)
C22 0.051(7) 0.072(7) 0.053(7) -0.010(5) 0.029(6) -0.015(6)
C23 0.049(6) 0.039(5) 0.032(5) -0.003(4) 0.013(5) 0.011(5)
C24 0.091(11) 0.158(14) 0.062(9) 0.028(9) 0.038(8) 0.003(10)
C25 0.187(17) 0.132(12) 0.049(8) -0.030(8) 0.038(10) -0.069(12)
C26 0.030(5) 0.023(4) 0.016(4) 0.000(3) 0.007(4) -0.009(4)
C27 0.023(4) 0.022(4) 0.025(4) -0.006(3) 0.007(4) -0.002(4)
C28 0.037(5) 0.033(4) 0.032(5) 0.002(4) 0.012(4) 0.000(4)
C29 0.042(6) 0.059(7) 0.081(9) 0.007(6) 0.040(6) 0.005(5)
C30 0.035(6) 0.060(7) 0.106(10) 0.025(7) 0.036(7) 0.024(5)
C31 0.023(5) 0.050(6) 0.068(7) 0.021(5) 0.016(5) 0.014(4)
C32 0.034(5) 0.023(4) 0.030(5) 0.002(4) 0.011(4) 0.000(4)
C33 0.048(6) 0.047(5) 0.030(5) 0.002(4) 0.020(5) -0.004(5)
C34 0.062(8) 0.062(7) 0.081(9) 0.030(6) 0.012(7) -0.010(6)
C35 0.120(12) 0.080(8) 0.035(6) -0.005(6) 0.025(7) -0.006(8)
C36 0.017(4) 0.035(4) 0.029(5) 0.004(4) 0.002(4) -0.003(4)
C37 0.056(7) 0.095(8) 0.044(7) -0.020(6) 0.022(6) -0.030(6)
C38 0.042(6) 0.048(5) 0.057(7) 0.015(5) 0.010(5) 0.006(5)
C39 0.018(4) 0.023(4) 0.036(5) -0.006(3) 0.004(4) -0.003(3)
C40 0.026(5) 0.026(4) 0.043(6) -0.004(4) 0.006(4) -0.005(4)
C41 0.024(5) 0.029(5) 0.057(7) 0.005(4) -0.015(5) -0.003(4)
C42 0.030(5) 0.028(5) 0.070(8) -0.018(5) 0.010(5) -0.002(4)
C43 0.037(6) 0.035(5) 0.043(6) -0.011(4) 0.009(5) -0.005(4)
C44 0.021(5) 0.027(4) 0.048(6) -0.003(4) 0.011(4) 0.001(4)
C45 0.057(7) 0.035(5) 0.034(6) 0.008(4) 0.001(5) 0.012(5)
C46 0.108(8) 0.132(9) 0.101(8) -0.030(7) 0.066(7) -0.024(7)
C47 0.113(9) 0.185(10) 0.103(9) -0.001(8) 0.047(7) -0.021(8)
C48 0.046(6) 0.045(5) 0.021(5) 0.000(4) 0.008(4) 0.013(4)
C49 0.053(7) 0.065(7) 0.036(6) -0.001(5) 0.006(5) -0.006(5)
C50 0.077(8) 0.078(7) 0.047(6) 0.006(6) 0.033(6) -0.013(7)
C11' 0.051(6) 0.065(6) 0.023(5) -0.015(5) 0.004(5) 0.000(5)

loop_
_atom_type_symbol
_atom_type_description
_atom_type_scat_dispersion_real
_atom_type_scat_dispersion_imag
_atom_type_scat_source
C C 0.0033 0.0016 'International Tables Vol C Tables 4.2.6.8 and 6.1.1.4'
H H 0.0000 0.0000 'International Tables Vol C Tables 4.2.6.8 and 6.1.1.4'
N N 0.0061 0.0033 'International Tables Vol C Tables 4.2.6.8 and 6.1.1.4'
Pb Pb -3.3944 10.1111 'International Tables Vol C Tables 4.2.6.8 and 6.1.1.4'

loop_
_geom_angle_atom_site_label_1
_geom_angle_atom_site_label_2
_geom_angle_atom_site_label_3
_geom_angle
_geom_angle_site_symmetry_1
_geom_angle_site_symmetry_3
_geom_angle_publ_flag
N2 Pb1 N4 100.1(2) . . ?
N2 Pb1 N3 92.4(2) . . ?
N4 Pb1 N3 55.4(2) . . ?
N2 Pb1 N1 55.3(2) . . ?
N4 Pb1 N1 90.2(2) . . ?
N3 Pb1 N1 129.6(2) . . ?
N2 Pb1 C1 27.8(2) . . ?
N4 Pb1 C1 98.9(2) . . ?
N3 Pb1 C1 114.8(2) . . ?
N1 Pb1 C1 27.8(2) . . ?
N2 Pb1 C26 100.7(2) . . ?
N4 Pb1 C26 28.0(2) . . ?
N3 Pb1 C26 27.9(2) . . ?
N1 Pb1 C26 113.7(2) . . ?
C1 Pb1 C26 112.4(2) . . ?
C1 N1 C2 121.4(7) . . ?
C1 N1 Pb1 89.9(5) . . ?
C2 N1 Pb1 144.1(5) . . ?
C1 N2 C14 123.0(7) . . ?
C1 N2 Pb1 95.7(5) . . ?
C14 N2 Pb1 139.2(5) . . ?
C26 N3 C27 123.4(6) . . ?
C26 N3 Pb1 89.9(4) . . ?
C27 N3 Pb1 139.4(5) . . ?
C26 N4 C39 125.3(6) . . ?
C26 N4 Pb1 94.4(5) . . ?
C39 N4 Pb1 138.8(5) . . ?
N1 C1 N2 117.8(7) . . ?
N1 C1 Pb1 62.3(4) . . ?
N2 C1 Pb1 56.5(4) . . ?
C3 C2 C7 120.0(8) . . ?
C3 C2 N1 119.8(7) . . ?
C7 C2 N1 120.0(8) . . ?
C2 C3 C4 119.6(8) . . ?
C2 C3 C8 121.8(7) . . ?
C4 C3 C8 118.5(8) . . ?
C5 C4 C3 120.0(10) . . ?
C4 C5 C6 119.9(9) . . ?
C7 C6 C5 122.2(9) . . ?
C6 C7 C2 118.1(9) . . ?
C6 C7 C11 122.6(8) . . ?
C2 C7 C11 119.4(8) . . ?
C10 C8 C9 112.5(9) . . ?
C10 C8 C3 109.9(8) . . ?
C9 C8 C3 111.9(7) . . ?
C7 C11 C12 113.3(9) . . ?
C7 C11 C13 107.9(9) . . ?
C12 C11 C13 106.7(10) . . ?
C15 C14 C19 119.9(7) . . ?
C15 C14 N2 121.0(7) . . ?
C19 C14 N2 119.1(7) . . ?
C16 C15 C14 117.9(8) . . ?
C16 C15 C20 119.4(8) . . ?
C14 C15 C20 122.6(7) . . ?
C17 C16 C15 122.0(9) . . ?
C16 C17 C18 120.0(8) . . ?
C19 C18 C17 120.4(9) . . ?
C18 C19 C14 119.7(8) . . ?
C18 C19 C23 120.6(8) . . ?
C14 C19 C23 119.7(7) . . ?
C22 C20 C15 112.3(7) . . ?
C22 C20 C21 110.0(7) . . ?
C15 C20 C21 111.1(7) . . ?
C24 C23 C25 108.4(11) . . ?
C24 C23 C19 110.5(8) . . ?
C25 C23 C19 112.4(8) . . ?
N3 C26 N4 118.4(7) . . ?
N3 C26 Pb1 62.2(4) . . ?
N4 C26 Pb1 57.7(4) . . ?
N3 C27 C32 119.4(7) . . ?
N3 C27 C28 121.0(7) . . ?
C32 C27 C28 119.6(7) . . ?
C29 C28 C27 118.4(8) . . ?
C29 C28 C33 121.4(9) . . ?
C27 C28 C33 120.0(8) . . ?
C28 C29 C30 121.9(10) . . ?
C31 C30 C29 118.5(9) . . ?
C30 C31 C32 124.0(9) . . ?
C31 C32 C27 117.5(8) . . ?
C31 C32 C36 122.1(7) . . ?
C27 C32 C36 120.3(7) . . ?
C35 C33 C28 109.7(8) . . ?
C35 C33 C34 111.1(9) . . ?
C28 C33 C34 112.9(8) . . ?
C37 C36 C32 108.7(7) . . ?
C37 C36 C38 110.4(8) . . ?
C32 C36 C38 112.8(7) . . ?
C44 C39 N4 121.4(7) . . ?
C44 C39 C40 120.7(7) . . ?
N4 C39 C40 117.9(7) . . ?
C41 C40 C39 117.6(8) . . ?
C41 C40 C45 121.6(8) . . ?
C39 C40 C45 120.8(7) . . ?
C42 C41 C40 121.0(8) . . ?
C43 C42 C41 120.9(8) . . ?
C42 C43 C44 121.4(9) . . ?
C43 C44 C39 118.5(8) . . ?
C43 C44 C48 119.2(8) . . ?
C39 C44 C48 122.4(7) . . ?
C46 C45 C47 110.8(11) . . ?
C46 C45 C40 113.7(8) . . ?
C47 C45 C40 112.1(10) . . ?
C44 C48 C49 111.1(7) . . ?
C44 C48 C50 112.1(8) . . ?
C49 C48 C50 111.3(8) . . ?

loop_
_geom_bond_atom_site_label_1
_geom_bond_atom_site_label_2
_geom_bond_distance
_geom_bond_site_symmetry_2
_geom_bond_publ_flag
Pb1 N2 2.332(6) . ?
Pb1 N4 2.359(6) . ?
Pb1 N3 2.463(6) . ?
Pb1 N1 2.465(7) . ?
Pb1 C1 2.783(8) . ?
Pb1 C26 2.784(7) . ?
N1 C1 1.296(9) . ?
N1 C2 1.436(10) . ?
N2 C1 1.305(10) . ?
N2 C14 1.435(9) . ?
N3 C26 1.303(9) . ?
N3 C27 1.403(10) . ?
N4 C26 1.309(9) . ?
N4 C39 1.413(9) . ?
C2 C3 1.388(12) . ?
C2 C7 1.419(11) . ?
C3 C4 1.409(12) . ?
C3 C8 1.536(12) . ?
C4 C5 1.368(14) . ?
C5 C6 1.379(14) . ?
C6 C7 1.376(13) . ?
C7 C11 1.487(13) . ?
C8 C10 1.485(13) . ?
C8 C9 1.506(11) . ?
C11 C12 1.508(16) . ?
C11 C13 1.588(16) . ?
C14 C15 1.407(11) . ?
C14 C19 1.415(11) . ?
C15 C16 1.389(11) . ?
C15 C20 1.523(12) . ?
C16 C17 1.370(12) . ?
C17 C18 1.380(12) . ?
C18 C19 1.376(11) . ?
C19 C23 1.541(12) . ?
C20 C22 1.506(12) . ?
C20 C21 1.543(12) . ?
C23 C24 1.502(15) . ?
C23 C25 1.509(14) . ?
C27 C32 1.424(11) . ?
C27 C28 1.426(12) . ?
C28 C29 1.374(13) . ?
C28 C33 1.516(12) . ?
C29 C30 1.392(15) . ?
C30 C31 1.348(13) . ?
C31 C32 1.373(11) . ?
C32 C36 1.513(11) . ?
C33 C35 1.516(14) . ?
C33 C34 1.518(13) . ?
C36 C37 1.510(12) . ?
C36 C38 1.525(11) . ?
C39 C44 1.413(12) . ?
C39 C40 1.414(11) . ?
C40 C41 1.391(12) . ?
C40 C45 1.508(12) . ?
C41 C42 1.377(13) . ?
C42 C43 1.357(13) . ?
C43 C44 1.375(11) . ?
C44 C48 1.531(11) . ?
C45 C46 1.469(16) . ?
C45 C47 1.487(17) . ?
C48 C49 1.536(12) . ?
C48 C50 1.538(13) . ?
